data_2206870
loop_
_publ_author_name
'Williamson, Craig'
'Storey, John M. D.'
'Harrison, William T. A.'

_publ_section_title
;
 {<i>N</i>-[(<i>S</i>)-1-Phenylethyl]carbamoyl}methylaminium chloride
;
_journal_coeditor_code BT6726
_journal_issue 10
_journal_name_full 'Acta Crystallographica Section E'
_journal_page_first o3133
_journal_page_last o3135
_journal_paper_doi 10.1107/S1600536805027182
_journal_volume 61
_journal_year 2005
_chemical_formula_iupac 'C10 H15 N2 O +, Cl -'
_chemical_formula_moiety 'C10 H15 N2 O +, Cl -'
_chemical_formula_sum 'C10 H15 Cl N2 O'
_chemical_formula_weight 214.69
_chemical_name_systematic
;
{N-[(S)-1-Phenylethyl]carbamoyl}methylaminium chloride
;
_space_group_IT_number 19
_symmetry_cell_setting orthorhombic
_symmetry_space_group_name_Hall 'P 2ac 2ab'
_symmetry_space_group_name_H-M 'P 21 21 21'
_atom_sites_solution_hydrogens geom
_atom_sites_solution_primary direct
_atom_sites_solution_secondary difmap
_audit_creation_method SHELXL-97
_cell_angle_alpha 90.00
_cell_angle_beta 90.00
_cell_angle_gamma 90.00
_cell_formula_units_Z 4
_cell_length_a 4.6309(3)
_cell_length_b 5.8963(4)
_cell_length_c 39.939(3)
_cell_measurement_reflns_used 856
_cell_measurement_temperature 120(2)
_cell_measurement_theta_max 27.48
_cell_measurement_theta_min 2.91
_cell_volume 1090.54(13)
_computing_cell_refinement 'Scalepack (Otwinowski & Minor, 1997)'
_computing_data_collection 'COLLECT (Nonius, 1998)'
_computing_data_reduction
;
Denzo (Otwinowski & Minor 1997), Scalepack and SORTAV (Blessing
1995)
;
_computing_molecular_graphics 'ORTEP-3 (Farrugia, 1997)'
_computing_publication_material SHELXL97
_computing_structure_refinement 'SHELXL97 (Sheldrick, 1997)'
_computing_structure_solution 'SHELXS97 (Sheldrick, 1997)'
_diffrn_ambient_temperature 120(2)
_diffrn_measured_fraction_theta_full 0.947
_diffrn_measured_fraction_theta_max 0.947
_diffrn_measurement_device_type 'Nonius KappaCCD'
_diffrn_measurement_method '\w and \f'
_diffrn_radiation_monochromator graphite
_diffrn_radiation_source 'fine-focus sealed tube'
_diffrn_radiation_type MoK\a
_diffrn_radiation_wavelength 0.71073
_diffrn_reflns_av_R_equivalents 0.0302
_diffrn_reflns_av_sigmaI/netI 0.0465
_diffrn_reflns_limit_h_max 5
_diffrn_reflns_limit_h_min -5
_diffrn_reflns_limit_k_max 7
_diffrn_reflns_limit_k_min -6
_diffrn_reflns_limit_l_max 48
_diffrn_reflns_limit_l_min -48
_diffrn_reflns_number 3682
_diffrn_reflns_theta_full 25.98
_diffrn_reflns_theta_max 25.98
_diffrn_reflns_theta_min 4.01
_diffrn_standards_decay_% 0
_exptl_absorpt_coefficient_mu 0.321
_exptl_absorpt_correction_T_max 0.951
_exptl_absorpt_correction_T_min 0.910
_exptl_absorpt_correction_type multi-scan
_exptl_absorpt_process_details '(SADABS; Bruker, 2003)'
_exptl_crystal_colour colourless
_exptl_crystal_density_diffrn 1.308
_exptl_crystal_density_method 'not measured'
_exptl_crystal_description 'block cut from needle'
_exptl_crystal_F_000 456
_exptl_crystal_size_max 0.30
_exptl_crystal_size_mid 0.24
_exptl_crystal_size_min 0.16
_refine_diff_density_max 0.406
_refine_diff_density_min -0.389
_refine_ls_abs_structure_details 'Flack (1983), 439 Friedel pairs'
_refine_ls_abs_structure_Flack 0.08(13)
_refine_ls_extinction_method none
_refine_ls_goodness_of_fit_ref 1.143
_refine_ls_hydrogen_treatment constr
_refine_ls_matrix_type full
_refine_ls_number_parameters 129
_refine_ls_number_reflns 1768
_refine_ls_number_restraints 0
_refine_ls_restrained_S_all 1.143
_refine_ls_R_factor_all 0.0508
_refine_ls_R_factor_gt 0.0417
_refine_ls_shift/su_max 0.001
_refine_ls_shift/su_mean 0.000
_refine_ls_structure_factor_coef Fsqd
_refine_ls_weighting_details 'calc w = 1/[\s^2^(Fo^2^)+(0.0431P)^2^+1.5926P] where P = (Fo^2^+2Fc^2^)/3'
_refine_ls_weighting_scheme calc
_refine_ls_wR_factor_gt 0.1141
_refine_ls_wR_factor_ref 0.1274
_reflns_number_gt 1578
_reflns_number_total 1768
_reflns_threshold_expression I>2\s(I)
_cod_data_source_file bt6726.cif
_cod_data_source_block I
_cod_database_code 2206870
_cod_database_fobs_code 2206870

loop_
_symmetry_equiv_pos_as_xyz
'x, y, z'
'-x+1/2, -y, z+1/2'
'-x, y+1/2, -z+1/2'
'x+1/2, -y+1/2, -z'

loop_
_atom_site_label
_atom_site_fract_x
_atom_site_fract_y
_atom_site_fract_z
_atom_site_U_iso_or_equiv
_atom_site_adp_type
_atom_site_calc_flag
_atom_site_refinement_flags
_atom_site_occupancy
_atom_site_type_symbol
C1 0.3476(8) 0.2857(6) 0.57786(9) 0.0241(8) Uani d . 1 C
H1 0.3220 0.1673 0.5937 0.029 Uiso calc R 1 H
C2 0.5263(9) 0.2492(7) 0.55044(10) 0.0282(9) Uani d . 1 C
H2 0.6220 0.1079 0.5477 0.034 Uiso calc R 1 H
C3 0.5636(9) 0.4212(7) 0.52715(10) 0.0286(9) Uani d . 1 C
H3 0.6860 0.3984 0.5084 0.034 Uiso calc R 1 H
C4 0.4228(9) 0.6256(7) 0.53132(10) 0.0303(10) Uani d . 1 C
H4 0.4475 0.7432 0.5153 0.036 Uiso calc R 1 H
C5 0.2449(8) 0.6596(7) 0.55885(9) 0.0263(9) Uani d . 1 C
H5 0.1485 0.8007 0.5614 0.032 Uiso calc R 1 H
C6 0.2054(8) 0.4904(7) 0.58274(9) 0.0222(8) Uani d . 1 C
C7 0.0020(9) 0.5204(7) 0.61243(10) 0.0247(9) Uani d . 1 C
H7 -0.1827 0.4417 0.6067 0.030 Uiso calc R 1 H
C8 -0.0733(10) 0.7653(7) 0.62115(11) 0.0368(11) Uani d . 1 C
H8A -0.2023 0.7676 0.6406 0.055 Uiso calc R 1 H
H8B -0.1699 0.8368 0.6020 0.055 Uiso calc R 1 H
H8C 0.1039 0.8489 0.6264 0.055 Uiso calc R 1 H
C9 -0.0481(7) 0.3063(6) 0.66460(8) 0.0167(7) Uani d . 1 C
C10 0.1047(7) 0.2278(6) 0.69611(8) 0.0192(7) Uani d . 1 C
H10A 0.2041 0.0819 0.6919 0.023 Uiso calc R 1 H
H10B 0.2515 0.3410 0.7028 0.023 Uiso calc R 1 H
N1 0.1207(7) 0.4076(5) 0.64230(7) 0.0219(7) Uani d . 1 N
H1A 0.3087 0.4073 0.6454 0.026 Uiso calc R 1 H
N2 -0.1105(6) 0.1991(5) 0.72335(7) 0.0174(6) Uani d . 1 N
H2A -0.0173 0.1859 0.7433 0.021 Uiso calc R 1 H
H2B -0.2168 0.0720 0.7195 0.021 Uiso calc R 1 H
H2C -0.2293 0.3220 0.7239 0.021 Uiso calc R 1 H
O1 -0.3109(5) 0.2796(5) 0.66108(6) 0.0206(6) Uani d . 1 O
Cl1 0.36806(18) 0.20605(14) 0.78047(2) 0.0210(2) Uani d . 1 Cl

loop_
_atom_site_aniso_label
_atom_site_aniso_U_11
_atom_site_aniso_U_22
_atom_site_aniso_U_33
_atom_site_aniso_U_12
_atom_site_aniso_U_13
_atom_site_aniso_U_23
C1 0.032(2) 0.0212(17) 0.0196(16) -0.001(2) -0.0033(16) 0.0040(15)
C2 0.031(2) 0.024(2) 0.030(2) -0.0001(17) 0.0023(17) -0.0045(17)
C3 0.030(2) 0.035(2) 0.0206(17) -0.0040(19) 0.0050(17) 0.0005(18)
C4 0.033(2) 0.033(2) 0.0248(19) -0.0061(19) 0.0027(18) 0.0046(18)
C5 0.030(2) 0.025(2) 0.0239(18) 0.0029(17) -0.0003(16) 0.0030(16)
C6 0.0155(18) 0.028(2) 0.0230(17) -0.0033(16) -0.0024(15) 0.0032(17)
C7 0.021(2) 0.028(2) 0.0247(18) -0.0027(17) -0.0014(16) 0.0001(18)
C8 0.040(2) 0.036(3) 0.035(2) 0.012(2) 0.010(2) 0.011(2)
C9 0.0138(16) 0.0141(16) 0.0220(17) 0.0002(15) 0.0023(14) -0.0001(17)
C10 0.0163(16) 0.0221(18) 0.0193(16) -0.0005(16) 0.0026(14) 0.0041(15)
N1 0.0154(15) 0.0284(16) 0.0219(14) -0.0011(15) -0.0013(13) 0.0044(13)
N2 0.0175(13) 0.0143(13) 0.0202(13) -0.0001(15) -0.0020(12) 0.0020(13)
O1 0.0152(12) 0.0262(13) 0.0204(12) 0.0005(11) 0.0010(10) 0.0003(12)
Cl1 0.0212(4) 0.0177(4) 0.0241(4) 0.0013(4) -0.0005(4) 0.0003(4)

loop_
_atom_type_symbol
_atom_type_description
_atom_type_scat_dispersion_real
_atom_type_scat_dispersion_imag
_atom_type_scat_source
C C 0.0033 0.0016 'International Tables Vol C Tables 4.2.6.8 and 6.1.1.4'
H H 0.0000 0.0000 'International Tables Vol C Tables 4.2.6.8 and 6.1.1.4'
N N 0.0061 0.0033 'International Tables Vol C Tables 4.2.6.8 and 6.1.1.4'
O O 0.0106 0.0060 'International Tables Vol C Tables 4.2.6.8 and 6.1.1.4'
Cl Cl 0.1484 0.1585 'International Tables Vol C Tables 4.2.6.8 and 6.1.1.4'

loop_
_geom_angle_atom_site_label_1
_geom_angle_atom_site_label_2
_geom_angle_atom_site_label_3
_geom_angle
C6 C1 C2 121.9(4)
C6 C1 H1 119.1
C2 C1 H1 119.1
C3 C2 C1 119.3(4)
C3 C2 H2 120.3
C1 C2 H2 120.3
C4 C3 C2 119.9(4)
C4 C3 H3 120.0
C2 C3 H3 120.0
C3 C4 C5 120.1(4)
C3 C4 H4 119.9
C5 C4 H4 119.9
C4 C5 C6 121.1(4)
C4 C5 H5 119.4
C6 C5 H5 119.4
C1 C6 C5 117.7(3)
C1 C6 C7 120.2(4)
C5 C6 C7 122.1(4)
N1 C7 C6 110.3(3)
N1 C7 C8 109.1(3)
C6 C7 C8 115.4(3)
N1 C7 H7 107.2
C6 C7 H7 107.2
C8 C7 H7 107.2
C7 C8 H8A 109.5
C7 C8 H8B 109.5
H8A C8 H8B 109.5
C7 C8 H8C 109.5
H8A C8 H8C 109.5
H8B C8 H8C 109.5
O1 C9 N1 124.1(3)
O1 C9 C10 121.0(3)
N1 C9 C10 114.8(3)
N2 C10 C9 109.2(3)
N2 C10 H10A 109.8
C9 C10 H10A 109.8
N2 C10 H10B 109.8
C9 C10 H10B 109.8
H10A C10 H10B 108.3
C9 N1 C7 121.8(3)
C9 N1 H1A 119.1
C7 N1 H1A 119.1
C10 N2 H2A 109.5
C10 N2 H2B 109.5
H2A N2 H2B 109.5
C10 N2 H2C 109.5
H2A N2 H2C 109.5
H2B N2 H2C 109.5

loop_
_geom_bond_atom_site_label_1
_geom_bond_atom_site_label_2
_geom_bond_distance
C1 C6 1.389(5)
C1 C2 1.390(5)
C1 H1 0.9500
C2 C3 1.387(6)
C2 H2 0.9500
C3 C4 1.380(6)
C3 H3 0.9500
C4 C5 1.389(5)
C4 H4 0.9500
C5 C6 1.393(5)
C5 H5 0.9500
C6 C7 1.524(5)
C7 N1 1.472(5)
C7 C8 1.526(6)
C7 H7 1.0000
C8 H8A 0.9800
C8 H8B 0.9800
C8 H8C 0.9800
C9 O1 1.235(4)
C9 N1 1.327(4)
C9 C10 1.516(5)
C10 N2 1.485(4)
C10 H10A 0.9900
C10 H10B 0.9900
N1 H1A 0.8800
N2 H2A 0.9100
N2 H2B 0.9100
N2 H2C 0.9100

loop_
_geom_hbond_atom_site_label_D
_geom_hbond_atom_site_label_H
_geom_hbond_atom_site_label_A
_geom_hbond_site_symmetry_A
_geom_hbond_distance_DH
_geom_hbond_distance_HA
_geom_hbond_distance_DA
_geom_hbond_angle_DHA
N1 H1A O1 1_655 0.88 2.01 2.839(4) 156
N2 H2A Cl1 . 0.91 2.32 3.181(3) 157
N2 H2B Cl1 3_546 0.91 2.27 3.146(3) 162
N2 H2C Cl1 3_556 0.91 2.36 3.222(3) 158
C7 H7 O1 . 1.00 2.45 2.809(5) 101

loop_
_cod_related_entry_id
_cod_related_entry_database
_cod_related_entry_code
1 ChemSpider 21180291
